data_4128903
loop_
_publ_author_name
'Geeson, Michael B.'
'Transue, Wesley J.'
'Cummins, Christopher C.'

_publ_section_title
;
 Organoiron- and Fluoride-Catalyzed Phosphinidene Transfer to Styrenic
 Olefins in a Stereoselective Synthesis of Unprotected Phosphiranes.
;
_journal_issue 34
_journal_name_full 'Journal of the American Chemical Society'
_journal_page_first 13336
_journal_page_last 13340
_journal_paper_doi 10.1021/jacs.9b07069
_journal_volume 141
_journal_year 2019
_chemical_formula_sum 'C33 H40 B F4 Fe O4 P'
_chemical_formula_weight 674.28
_space_group_crystal_system triclinic
_space_group_IT_number 2
_space_group_name_Hall '-P 1'
_space_group_name_H-M_alt 'P -1'
_atom_sites_solution_hydrogens geom
_audit_creation_method SHELXL-2014/7
_cell_angle_alpha 80.831(4)
_cell_angle_beta 69.746(4)
_cell_angle_gamma 70.594(3)
_cell_formula_units_Z 2
_cell_length_a 9.9636(10)
_cell_length_b 12.7003(13)
_cell_length_c 13.9821(15)
_cell_measurement_reflns_used 9100
_cell_measurement_temperature 100(2)
_cell_measurement_theta_max 27.87
_cell_measurement_theta_min 2.25
_cell_volume 1563.6(3)
_computing_cell_refinement 'Bruker SAINT'
_computing_data_collection 'Bruker APEX2'
_computing_data_reduction 'Bruker SAINT'
_computing_molecular_graphics 'Bruker SHELXTL'
_computing_publication_material 'Bruker SHELXTL'
_computing_structure_refinement 'SHELXL-2014/7 (Sheldrick, 2014)'
_computing_structure_solution 'SHELXS-97 (Sheldrick 2008)'
_diffrn_ambient_temperature 100(2)
_diffrn_measured_fraction_theta_full 0.999
_diffrn_measured_fraction_theta_max 0.990
_diffrn_measurement_device_type 'Bruker APEX-II CCD'
_diffrn_measurement_method '\f and \w scans'
_diffrn_radiation_type MoK\a
_diffrn_radiation_wavelength 0.71073
_diffrn_reflns_av_R_equivalents 0.3888
_diffrn_reflns_av_unetI/netI 0.0884
_diffrn_reflns_Laue_measured_fraction_full 0.999
_diffrn_reflns_Laue_measured_fraction_max 0.990
_diffrn_reflns_limit_h_max 13
_diffrn_reflns_limit_h_min -12
_diffrn_reflns_limit_k_max 16
_diffrn_reflns_limit_k_min -16
_diffrn_reflns_limit_l_max 18
_diffrn_reflns_limit_l_min 0
_diffrn_reflns_number 7495
_diffrn_reflns_point_group_measured_fraction_full 0.999
_diffrn_reflns_point_group_measured_fraction_max 0.990
_diffrn_reflns_theta_full 25.242
_diffrn_reflns_theta_max 28.036
_diffrn_reflns_theta_min 1.554
_exptl_absorpt_coefficient_mu 0.594
_exptl_absorpt_correction_type none
_exptl_crystal_colour orange
_exptl_crystal_density_diffrn 1.432
_exptl_crystal_description needle
_exptl_crystal_F_000 704
_exptl_crystal_size_max 0.257
_exptl_crystal_size_mid 0.133
_exptl_crystal_size_min 0.102
_exptl_transmission_factor_max 0.745619
_exptl_transmission_factor_min 0.387299
_refine_diff_density_max 1.312
_refine_diff_density_min -1.287
_refine_diff_density_rms 0.201
_refine_ls_extinction_method none
_refine_ls_goodness_of_fit_ref 1.026
_refine_ls_hydrogen_treatment constr
_refine_ls_matrix_type full
_refine_ls_number_parameters 492
_refine_ls_number_reflns 7495
_refine_ls_number_restraints 1032
_refine_ls_restrained_S_all 0.975
_refine_ls_R_factor_all 0.1760
_refine_ls_R_factor_gt 0.1411
_refine_ls_shift/su_max 0.000
_refine_ls_shift/su_mean 0.000
_refine_ls_structure_factor_coef Fsqd
_refine_ls_weighting_details 'w=1/[\s^2^(Fo^2^)+(0.1608P)^2^+25.5434P] where P=(Fo^2^+2Fc^2^)/3'
_refine_ls_weighting_scheme calc
_refine_ls_wR_factor_gt 0.3506
_refine_ls_wR_factor_ref 0.3753
_reflns_Friedel_coverage 0.000
_reflns_number_gt 5813
_reflns_number_total 7495
_reflns_threshold_expression 'I > 2\s(I)'
_cod_data_source_file ja9b07069_si_003.cif
_cod_data_source_block P8_19032
_cod_database_code 4128903
_shelx_shelxl_version_number 2014/7
_shelx_space_group_comment
; 
The symmetry employed for this shelxl refinement is uniquely defined 
by the following loop, which should always be used as a source of 
symmetry information in preference to the above space-group names. 
They are only intended as comments. 
;
_shelx_estimated_absorpt_t_min 0.862
_shelx_estimated_absorpt_t_max 0.942

loop_
_space_group_symop_operation_xyz
'x, y, z'
'-x, -y, -z'

loop_
_atom_site_label
_atom_site_type_symbol
_atom_site_fract_x
_atom_site_fract_y
_atom_site_fract_z
_atom_site_U_iso_or_equiv
_atom_site_adp_type
_atom_site_occupancy
_atom_site_site_symmetry_order
_atom_site_calc_flag
_atom_site_refinement_flags_posn
_atom_site_refinement_flags_adp
_atom_site_refinement_flags_occupancy
_atom_site_disorder_assembly
_atom_site_disorder_group
Fe1 Fe 0.69831(11) 0.62931(9) 0.42712(8) 0.0246(3) Uani 1 1 d . U . . .
P1 P 0.73493(19) 0.74765(15) 0.28840(14) 0.0202(4) Uani 1 1 d . U . . .
O1 O 0.4076(6) 0.7688(6) 0.5474(5) 0.0394(14) Uani 1 1 d . U . . .
F1 F 0.3118(7) 0.7332(5) 0.3556(5) 0.0511(14) Uani 1 1 d . U . . .
B1 B 0.2387(10) 0.7529(9) 0.2834(8) 0.0356(18) Uani 1 1 d . U . . .
C1 C 0.9165(10) 0.6145(8) 0.4246(8) 0.0441(19) Uani 1 1 d . U . . .
H1 H 0.9807 0.6551 0.3803 0.053 Uiso 1 1 calc R U . . .
O2 O 0.5586(7) 0.4995(5) 0.3592(5) 0.0399(14) Uani 1 1 d . U . . .
F2 F 0.2599(8) 0.6512(6) 0.2455(6) 0.0666(18) Uani 1 1 d . U . . .
C2 C 0.9076(10) 0.5120(8) 0.4039(8) 0.0441(19) Uani 1 1 d . U . . .
H2 H 0.9606 0.4731 0.3428 0.053 Uiso 1 1 calc R U . . .
F3 F 0.0859(6) 0.8011(6) 0.3251(6) 0.0614(17) Uani 1 1 d . U . . .
C3 C 0.8026(10) 0.4782(8) 0.4936(7) 0.0407(18) Uani 1 1 d . U . . .
H3 H 0.7760 0.4112 0.5033 0.049 Uiso 1 1 calc R U . . .
C4 C 0.7471(9) 0.5604(8) 0.5634(7) 0.0376(17) Uani 1 1 d . U . . .
H4 H 0.6750 0.5598 0.6289 0.045 Uiso 1 1 calc R U . . .
F4 F 0.2969(7) 0.8228(6) 0.2048(5) 0.0569(17) Uani 1 1 d . U . . .
C5 C 0.8164(11) 0.6460(8) 0.5203(8) 0.0430(19) Uani 1 1 d . U . . .
H5 H 0.7974 0.7130 0.5514 0.052 Uiso 1 1 calc R U . . .
C6 C 0.5223(9) 0.7164(7) 0.4968(6) 0.0302(15) Uani 1 1 d . U . . .
C7 C 0.6150(8) 0.5544(6) 0.3802(6) 0.0273(14) Uani 1 1 d . U . . .
C10 C 0.6771(8) 0.8996(6) 0.3171(5) 0.0243(14) Uani 1 1 d . U . . .
C11 C 0.6963(8) 0.9077(7) 0.4201(6) 0.0262(14) Uani 1 1 d . U . . .
H11A H 0.6716 0.9865 0.4335 0.039 Uiso 1 1 calc R U . . .
H11B H 0.8004 0.8689 0.4177 0.039 Uiso 1 1 calc R U . . .
H11C H 0.6292 0.8729 0.4747 0.039 Uiso 1 1 calc R U . . .
C12 C 0.7674(9) 0.9714(6) 0.2390(6) 0.0287(15) Uani 1 1 d . U . . .
H12A H 0.7461 0.9794 0.1744 0.043 Uiso 1 1 calc R U . . .
H12B H 0.8748 0.9350 0.2276 0.043 Uiso 1 1 calc R U . . .
H12C H 0.7387 1.0454 0.2655 0.043 Uiso 1 1 calc R U . . .
C13 C 0.5094(8) 0.9465(7) 0.3237(6) 0.0285(15) Uani 1 1 d . U . . .
H13A H 0.4691 1.0231 0.3466 0.043 Uiso 1 1 calc R U . . .
H13B H 0.4533 0.8995 0.3723 0.043 Uiso 1 1 calc R U . . .
H13C H 0.4999 0.9466 0.2562 0.043 Uiso 1 1 calc R U . . .
C20 C 0.9207(7) 0.7033(6) 0.1822(5) 0.0221(13) Uani 1 1 d . U . . .
H20 H 1.0130 0.6979 0.1985 0.026 Uiso 1 1 calc R U . . .
C21 C 0.9061(7) 0.5954(6) 0.1598(5) 0.0213(13) Uani 1 1 d . U . . .
C22 C 1.0150(9) 0.4941(7) 0.1373(7) 0.0327(16) Uani 1 1 d . U . . .
H22 H 1.1134 0.4833 0.1387 0.039 Uiso 1 1 calc R U . . .
C23 C 0.9778(11) 0.4080(7) 0.1127(7) 0.0351(17) Uani 1 1 d . U . . .
H23 H 1.0516 0.3378 0.0958 0.042 Uiso 1 1 calc R U . . .
C24 C 0.8325(11) 0.4243(7) 0.1129(7) 0.0377(18) Uani 1 1 d . U . . .
H24 H 0.8086 0.3644 0.0964 0.045 Uiso 1 1 calc R U . . .
C25 C 0.7220(10) 0.5253(7) 0.1362(6) 0.0312(16) Uani 1 1 d . U . . .
H25 H 0.6230 0.5350 0.1368 0.037 Uiso 1 1 calc R U . . .
C26 C 0.7602(8) 0.6129(6) 0.1589(6) 0.0238(13) Uani 1 1 d . U . . .
C27 C 0.6642(7) 0.7322(6) 0.1849(5) 0.0205(12) Uani 1 1 d . U . . .
H27 H 0.5534 0.7482 0.2025 0.025 Uiso 1 1 calc R U . . .
C28 C 0.7375(8) 0.8053(6) 0.0995(5) 0.0226(13) Uani 1 1 d . U . . .
C29 C 0.6784(10) 0.8818(6) 0.0308(6) 0.0298(15) Uani 1 1 d . U . . .
H29 H 0.5777 0.8956 0.0330 0.036 Uiso 1 1 calc R U . . .
C30 C 0.7715(12) 0.9377(7) -0.0415(6) 0.0374(18) Uani 1 1 d . U . . .
H30 H 0.7333 0.9913 -0.0888 0.045 Uiso 1 1 calc R U . . .
C31 C 0.9169(11) 0.9164(7) -0.0452(6) 0.0369(17) Uani 1 1 d . U . . .
H31 H 0.9788 0.9538 -0.0966 0.044 Uiso 1 1 calc R U . . .
C32 C 0.9769(10) 0.8411(6) 0.0245(6) 0.0322(16) Uani 1 1 d . U . . .
H32 H 1.0778 0.8278 0.0215 0.039 Uiso 1 1 calc R U . . .
C33 C 0.8863(9) 0.7866(6) 0.0976(6) 0.0254(14) Uani 1 1 d . U . . .
C40 C 0.8883(18) 0.9262(12) 0.5959(14) 0.048(3) Uani 0.686(15) 1 d D U P A 1
H40A H 0.8157 1.0015 0.6106 0.058 Uiso 0.686(15) 1 calc R U P A 1
H40B H 0.9291 0.9198 0.5209 0.058 Uiso 0.686(15) 1 calc R U P A 1
C41 C 1.021(2) 0.9084(15) 0.6417(16) 0.059(4) Uani 0.686(15) 1 d D U P A 1
H41A H 1.1142 0.9122 0.5867 0.071 Uiso 0.686(15) 1 calc R U P A 1
H41B H 0.9936 0.9659 0.6910 0.071 Uiso 0.686(15) 1 calc R U P A 1
C42 C 1.0406(16) 0.7943(14) 0.6938(12) 0.049(3) Uani 0.686(15) 1 d D U P A 1
H42A H 1.0681 0.7900 0.7562 0.059 Uiso 0.686(15) 1 calc R U P A 1
H42B H 1.1162 0.7357 0.6477 0.059 Uiso 0.686(15) 1 calc R U P A 1
C43 C 0.8810(17) 0.7865(14) 0.7190(13) 0.050(3) Uani 0.686(15) 1 d D U P A 1
H43A H 0.8841 0.7071 0.7246 0.060 Uiso 0.686(15) 1 calc R U P A 1
H43B H 0.8174 0.8196 0.7854 0.060 Uiso 0.686(15) 1 calc R U P A 1
O40 O 0.8179(13) 0.8446(9) 0.6409(11) 0.059(3) Uani 0.686(15) 1 d D U P A 1
C40A C 0.813(3) 0.831(2) 0.709(3) 0.047(6) Uani 0.314(15) 1 d D U P A 2
H40C H 0.7972 0.8272 0.7833 0.057 Uiso 0.314(15) 1 calc R U P A 2
H40D H 0.7170 0.8368 0.6988 0.057 Uiso 0.314(15) 1 calc R U P A 2
C41A C 0.870(3) 0.9350(18) 0.654(4) 0.059(8) Uani 0.314(15) 1 d D U P A 2
H41C H 0.8128 0.9775 0.6077 0.071 Uiso 0.314(15) 1 calc R U P A 2
H41D H 0.8594 0.9857 0.7051 0.071 Uiso 0.314(15) 1 calc R U P A 2
C42A C 1.034(3) 0.883(2) 0.595(3) 0.057(8) Uani 0.314(15) 1 d D U P A 2
H42C H 1.0495 0.8860 0.5211 0.069 Uiso 0.314(15) 1 calc R U P A 2
H42D H 1.0986 0.9203 0.6075 0.069 Uiso 0.314(15) 1 calc R U P A 2
C43A C 1.064(3) 0.764(2) 0.639(3) 0.060(7) Uani 0.314(15) 1 d D U P A 2
H43C H 1.1465 0.7132 0.5883 0.071 Uiso 0.314(15) 1 calc R U P A 2
H43D H 1.0924 0.7574 0.7011 0.071 Uiso 0.314(15) 1 calc R U P A 2
O40A O 0.928(2) 0.7362(15) 0.662(2) 0.055(6) Uani 0.314(15) 1 d D U P A 2
C50 C 0.534(3) 0.6963(17) 0.9540(18) 0.063(5) Uani 0.556(16) 1 d D U P B 1
H50A H 0.6365 0.6969 0.9468 0.076 Uiso 0.556(16) 1 calc R U P B 1
H50B H 0.4749 0.6985 1.0273 0.076 Uiso 0.556(16) 1 calc R U P B 1
C51 C 0.457(3) 0.7992(15) 0.8918(15) 0.058(5) Uani 0.556(16) 1 d D U P B 1
H51A H 0.3474 0.8264 0.9258 0.070 Uiso 0.556(16) 1 calc R U P B 1
H51B H 0.5001 0.8614 0.8824 0.070 Uiso 0.556(16) 1 calc R U P B 1
C52 C 0.493(3) 0.7491(15) 0.7904(16) 0.065(5) Uani 0.556(16) 1 d D U P B 1
H52A H 0.4009 0.7610 0.7733 0.078 Uiso 0.556(16) 1 calc R U P B 1
H52B H 0.5617 0.7832 0.7346 0.078 Uiso 0.556(16) 1 calc R U P B 1
C53 C 0.567(3) 0.6278(15) 0.8063(15) 0.059(5) Uani 0.556(16) 1 d D U P B 1
H53A H 0.5272 0.5835 0.7769 0.071 Uiso 0.556(16) 1 calc R U P B 1
H53B H 0.6764 0.6101 0.7710 0.071 Uiso 0.556(16) 1 calc R U P B 1
O50 O 0.540(2) 0.5992(13) 0.9117(13) 0.084(5) Uani 0.556(16) 1 d D U P B 1
C50A C 0.459(2) 0.7124(17) 0.7913(14) 0.041(4) Uani 0.444(16) 1 d D U P B 2
H50C H 0.4934 0.7681 0.7386 0.049 Uiso 0.444(16) 1 calc R U P B 2
H50D H 0.4204 0.6678 0.7615 0.049 Uiso 0.444(16) 1 calc R U P B 2
C51A C 0.594(3) 0.634(2) 0.828(2) 0.050(5) Uani 0.444(16) 1 d D U P B 2
H51C H 0.5925 0.5552 0.8380 0.060 Uiso 0.444(16) 1 calc R U P B 2
H51D H 0.6914 0.6381 0.7794 0.060 Uiso 0.444(16) 1 calc R U P B 2
C52A C 0.563(4) 0.682(3) 0.930(2) 0.061(6) Uani 0.444(16) 1 d D U P B 2
H52C H 0.5406 0.6274 0.9874 0.074 Uiso 0.444(16) 1 calc R U P B 2
H52D H 0.6494 0.7035 0.9301 0.074 Uiso 0.444(16) 1 calc R U P B 2
C53A C 0.428(3) 0.783(2) 0.936(2) 0.070(6) Uani 0.444(16) 1 d D U P B 2
H53C H 0.3637 0.7934 1.0079 0.084 Uiso 0.444(16) 1 calc R U P B 2
H53D H 0.4606 0.8506 0.9097 0.084 Uiso 0.444(16) 1 calc R U P B 2
O50A O 0.3465(18) 0.7666(15) 0.8766(13) 0.062(5) Uani 0.444(16) 1 d D U P B 2

loop_
_atom_site_aniso_label
_atom_site_aniso_U_11
_atom_site_aniso_U_22
_atom_site_aniso_U_33
_atom_site_aniso_U_23
_atom_site_aniso_U_13
_atom_site_aniso_U_12
Fe1 0.0170(5) 0.0274(6) 0.0285(6) 0.0139(4) -0.0106(4) -0.0088(4)
P1 0.0169(8) 0.0192(8) 0.0222(9) 0.0047(7) -0.0058(6) -0.0055(6)
O1 0.025(3) 0.047(3) 0.038(3) 0.008(3) -0.002(2) -0.012(2)
F1 0.048(3) 0.059(4) 0.054(3) 0.021(3) -0.026(3) -0.026(3)
B1 0.024(4) 0.038(4) 0.042(4) 0.013(3) -0.012(3) -0.011(3)
C1 0.030(3) 0.053(4) 0.053(4) 0.031(3) -0.027(3) -0.019(3)
O2 0.037(3) 0.041(3) 0.046(4) 0.006(3) -0.011(3) -0.022(3)
F2 0.070(4) 0.050(3) 0.082(5) -0.006(3) -0.026(4) -0.018(3)
C2 0.025(3) 0.044(4) 0.051(4) 0.023(3) -0.016(3) -0.002(3)
F3 0.023(2) 0.065(4) 0.088(5) -0.002(3) -0.009(3) -0.013(2)
C3 0.035(4) 0.042(4) 0.046(4) 0.025(3) -0.024(3) -0.013(3)
C4 0.030(4) 0.044(4) 0.039(4) 0.023(3) -0.021(3) -0.013(3)
F4 0.043(3) 0.068(4) 0.058(3) 0.035(3) -0.019(3) -0.028(3)
C5 0.042(4) 0.046(4) 0.050(4) 0.025(3) -0.033(3) -0.017(3)
C6 0.024(3) 0.042(4) 0.026(3) 0.010(3) -0.011(2) -0.015(3)
C7 0.021(3) 0.029(3) 0.031(4) 0.015(3) -0.010(3) -0.012(3)
C10 0.025(3) 0.024(3) 0.019(3) -0.002(2) -0.002(2) -0.005(2)
C11 0.021(3) 0.029(4) 0.024(3) 0.001(3) -0.003(2) -0.007(3)
C12 0.034(4) 0.022(3) 0.026(3) 0.004(3) -0.004(3) -0.011(3)
C13 0.022(3) 0.027(4) 0.029(4) 0.001(3) -0.006(3) -0.001(3)
C20 0.016(3) 0.023(3) 0.024(3) 0.000(2) -0.002(2) -0.007(2)
C21 0.018(3) 0.018(3) 0.025(3) 0.004(2) -0.004(2) -0.007(2)
C22 0.029(3) 0.027(3) 0.036(4) 0.000(3) -0.010(3) -0.002(3)
C23 0.046(4) 0.022(3) 0.036(4) 0.006(3) -0.018(3) -0.008(3)
C24 0.050(4) 0.025(3) 0.040(5) 0.003(3) -0.015(3) -0.014(3)
C25 0.039(4) 0.027(3) 0.031(4) 0.004(3) -0.013(3) -0.015(3)
C26 0.021(3) 0.021(3) 0.028(3) 0.004(2) -0.009(2) -0.005(2)
C27 0.016(3) 0.017(3) 0.027(3) 0.007(2) -0.006(2) -0.007(2)
C28 0.028(3) 0.016(3) 0.020(3) 0.003(2) -0.004(2) -0.007(2)
C29 0.043(4) 0.021(3) 0.025(3) 0.006(3) -0.011(3) -0.011(3)
C30 0.064(4) 0.022(4) 0.027(4) 0.006(3) -0.011(3) -0.020(3)
C31 0.061(4) 0.025(3) 0.025(4) 0.006(3) -0.005(3) -0.027(3)
C32 0.044(4) 0.023(3) 0.027(3) -0.007(3) 0.003(3) -0.018(3)
C33 0.031(3) 0.018(3) 0.028(3) 0.001(2) -0.006(2) -0.012(2)
C40 0.051(7) 0.042(6) 0.064(8) 0.011(6) -0.036(6) -0.018(5)
C41 0.051(7) 0.066(8) 0.069(9) -0.003(6) -0.023(6) -0.024(6)
C42 0.048(6) 0.060(7) 0.040(7) -0.002(6) -0.008(5) -0.025(5)
C43 0.042(6) 0.043(7) 0.063(7) 0.005(6) -0.021(5) -0.010(5)
O40 0.058(6) 0.049(6) 0.081(7) 0.015(5) -0.038(5) -0.023(5)
C40A 0.047(9) 0.031(9) 0.051(12) 0.001(8) -0.008(9) -0.003(7)
C41A 0.045(9) 0.028(8) 0.079(14) 0.004(8) 0.001(10) -0.003(7)
C42A 0.049(9) 0.037(9) 0.067(14) 0.001(9) -0.004(10) -0.007(7)
C43A 0.047(9) 0.034(9) 0.076(15) 0.001(9) 0.000(8) -0.005(7)
O40A 0.051(9) 0.033(8) 0.062(12) -0.001(7) -0.002(8) -0.005(6)
C50 0.071(12) 0.053(8) 0.057(9) 0.003(6) -0.029(8) -0.001(7)
C51 0.086(11) 0.041(7) 0.051(8) -0.004(6) -0.037(8) -0.004(7)
C52 0.096(12) 0.038(7) 0.060(8) -0.010(6) -0.041(7) 0.002(7)
C53 0.085(12) 0.030(7) 0.056(8) -0.003(5) -0.028(7) -0.002(7)
O50 0.113(12) 0.067(7) 0.071(8) 0.005(6) -0.036(7) -0.023(7)
C50A 0.060(8) 0.028(8) 0.046(7) 0.004(6) -0.032(6) -0.015(6)
C51A 0.066(9) 0.044(9) 0.047(9) -0.002(7) -0.034(7) -0.011(7)
C52A 0.071(10) 0.066(11) 0.051(9) -0.010(8) -0.034(8) -0.007(8)
C53A 0.076(10) 0.070(10) 0.068(10) -0.022(9) -0.041(9) -0.001(8)
O50A 0.070(8) 0.062(9) 0.056(8) -0.009(7) -0.032(6) -0.007(6)

loop_
_atom_type_symbol
_atom_type_description
_atom_type_scat_dispersion_real
_atom_type_scat_dispersion_imag
_atom_type_scat_source
C C 0.0033 0.0016 'International Tables Vol C Tables 4.2.6.8 and 6.1.1.4'
H H 0.0000 0.0000 'International Tables Vol C Tables 4.2.6.8 and 6.1.1.4'
B B 0.0013 0.0007 'International Tables Vol C Tables 4.2.6.8 and 6.1.1.4'
F F 0.0171 0.0103 'International Tables Vol C Tables 4.2.6.8 and 6.1.1.4'
Fe Fe 0.3463 0.8444 'International Tables Vol C Tables 4.2.6.8 and 6.1.1.4'
O O 0.0106 0.0060 'International Tables Vol C Tables 4.2.6.8 and 6.1.1.4'
P P 0.1023 0.0942 'International Tables Vol C Tables 4.2.6.8 and 6.1.1.4'

loop_
_geom_angle_atom_site_label_1
_geom_angle_atom_site_label_2
_geom_angle_atom_site_label_3
_geom_angle
C6 Fe1 C7 92.4(4)
C6 Fe1 C2 157.2(4)
C7 Fe1 C2 98.2(4)
C6 Fe1 C3 120.6(4)
C7 Fe1 C3 88.3(4)
C2 Fe1 C3 40.3(4)
C6 Fe1 C5 95.9(4)
C7 Fe1 C5 153.2(3)
C2 Fe1 C5 66.1(4)
C3 Fe1 C5 65.6(4)
C6 Fe1 C1 130.7(4)
C7 Fe1 C1 136.4(4)
C2 Fe1 C1 39.6(4)
C3 Fe1 C1 65.9(4)
C5 Fe1 C1 38.4(4)
C6 Fe1 C4 91.1(4)
C7 Fe1 C4 115.2(3)
C2 Fe1 C4 66.2(4)
C3 Fe1 C4 38.4(4)
C5 Fe1 C4 39.4(3)
C1 Fe1 C4 65.2(3)
C6 Fe1 P1 96.0(3)
C7 Fe1 P1 95.4(2)
C2 Fe1 P1 102.9(3)
C3 Fe1 P1 143.1(3)
C5 Fe1 P1 108.9(3)
C1 Fe1 P1 87.3(2)
C4 Fe1 P1 148.3(3)
C27 P1 C10 110.4(3)
C27 P1 C20 80.7(3)
C10 P1 C20 112.8(3)
C27 P1 Fe1 116.4(2)
C10 P1 Fe1 114.9(2)
C20 P1 Fe1 117.1(2)
F3 B1 F1 111.7(9)
F3 B1 F4 109.5(8)
F1 B1 F4 109.2(8)
F3 B1 F2 107.3(8)
F1 B1 F2 109.2(8)
F4 B1 F2 110.0(9)
C5 C1 C2 108.9(8)
C5 C1 Fe1 70.7(5)
C2 C1 Fe1 68.9(5)
C5 C1 H1 125.5
C2 C1 H1 125.5
Fe1 C1 H1 126.4
C1 C2 C3 106.5(9)
C1 C2 Fe1 71.6(5)
C3 C2 Fe1 70.8(5)
C1 C2 H2 126.7
C3 C2 H2 126.7
Fe1 C2 H2 122.7
C4 C3 C2 108.1(9)
C4 C3 Fe1 71.3(5)
C2 C3 Fe1 68.9(5)
C4 C3 H3 125.9
C2 C3 H3 125.9
Fe1 C3 H3 125.4
C3 C4 C5 108.4(9)
C3 C4 Fe1 70.3(5)
C5 C4 Fe1 70.1(5)
C3 C4 H4 125.8
C5 C4 H4 125.8
Fe1 C4 H4 125.4
C1 C5 C4 107.9(10)
C1 C5 Fe1 70.8(5)
C4 C5 Fe1 70.5(5)
C1 C5 H5 126.0
C4 C5 H5 126.0
Fe1 C5 H5 124.3
O1 C6 Fe1 175.8(7)
O2 C7 Fe1 172.9(7)
C11 C10 C12 105.9(6)
C11 C10 C13 110.4(6)
C12 C10 C13 110.0(6)
C11 C10 P1 109.3(5)
C12 C10 P1 115.9(5)
C13 C10 P1 105.5(5)
C10 C11 H11A 109.5
C10 C11 H11B 109.5
H11A C11 H11B 109.5
C10 C11 H11C 109.5
H11A C11 H11C 109.5
H11B C11 H11C 109.5
C10 C12 H12A 109.5
C10 C12 H12B 109.5
H12A C12 H12B 109.5
C10 C12 H12C 109.5
H12A C12 H12C 109.5
H12B C12 H12C 109.5
C10 C13 H13A 109.5
C10 C13 H13B 109.5
H13A C13 H13B 109.5
C10 C13 H13C 109.5
H13A C13 H13C 109.5
H13B C13 H13C 109.5
C33 C20 C21 105.8(6)
C33 C20 P1 100.3(5)
C21 C20 P1 97.5(4)
C33 C20 H20 116.8
C21 C20 H20 116.8
P1 C20 H20 116.8
C22 C21 C26 121.7(7)
C22 C21 C20 128.6(7)
C26 C21 C20 109.6(6)
C21 C22 C23 118.5(8)
C21 C22 H22 120.7
C23 C22 H22 120.7
C22 C23 C24 120.1(8)
C22 C23 H23 120.0
C24 C23 H23 120.0
C25 C24 C23 121.9(8)
C25 C24 H24 119.1
C23 C24 H24 119.1
C24 C25 C26 118.1(8)
C24 C25 H25 121.0
C26 C25 H25 121.0
C21 C26 C25 119.7(7)
C21 C26 C27 110.7(6)
C25 C26 C27 129.6(7)
C26 C27 C28 105.0(6)
C26 C27 P1 98.3(4)
C28 C27 P1 100.4(5)
C26 C27 H27 116.8
C28 C27 H27 116.8
P1 C27 H27 116.8
C29 C28 C33 120.9(7)
C29 C28 C27 129.7(7)
C33 C28 C27 109.4(6)
C28 C29 C30 118.0(8)
C28 C29 H29 121.0
C30 C29 H29 121.0
C31 C30 C29 120.8(8)
C31 C30 H30 119.6
C29 C30 H30 119.6
C30 C31 C32 121.8(7)
C30 C31 H31 119.1
C32 C31 H31 119.1
C33 C32 C31 118.4(8)
C33 C32 H32 120.8
C31 C32 H32 120.8
C32 C33 C28 120.1(7)
C32 C33 C20 129.5(7)
C28 C33 C20 110.4(6)
O40 C40 C41 108.1(11)
O40 C40 H40A 110.1
C41 C40 H40A 110.1
O40 C40 H40B 110.1
C41 C40 H40B 110.1
H40A C40 H40B 108.4
C42 C41 C40 104.6(11)
C42 C41 H41A 110.8
C40 C41 H41A 110.8
C42 C41 H41B 110.8
C40 C41 H41B 110.8
H41A C41 H41B 108.9
C41 C42 C43 99.4(11)
C41 C42 H42A 111.9
C43 C42 H42A 111.9
C41 C42 H42B 111.9
C43 C42 H42B 111.9
H42A C42 H42B 109.6
O40 C43 C42 110.2(12)
O40 C43 H43A 109.6
C42 C43 H43A 109.6
O40 C43 H43B 109.6
C42 C43 H43B 109.6
H43A C43 H43B 108.1
C40 O40 C43 107.0(10)
O40A C40A C41A 104.9(16)
O40A C40A H40C 110.8
C41A C40A H40C 110.8
O40A C40A H40D 110.8
C41A C40A H40D 110.8
H40C C40A H40D 108.9
C42A C41A C40A 104.2(15)
C42A C41A H41C 110.9
C40A C41A H41C 110.9
C42A C41A H41D 110.9
C40A C41A H41D 110.9
H41C C41A H41D 108.9
C43A C42A C41A 102.6(16)
C43A C42A H42C 111.3
C41A C42A H42C 111.3
C43A C42A H42D 111.3
C41A C42A H42D 111.3
H42C C42A H42D 109.2
O40A C43A C42A 106.3(18)
O40A C43A H43C 110.5
C42A C43A H43C 110.5
O40A C43A H43D 110.5
C42A C43A H43D 110.5
H43C C43A H43D 108.7
C40A O40A C43A 105.1(18)
O50 C50 C51 105.9(14)
O50 C50 H50A 110.6
C51 C50 H50A 110.6
O50 C50 H50B 110.6
C51 C50 H50B 110.6
H50A C50 H50B 108.7
C52 C51 C50 102.1(13)
C52 C51 H51A 111.3
C50 C51 H51A 111.3
C52 C51 H51B 111.3
C50 C51 H51B 111.3
H51A C51 H51B 109.2
C53 C52 C51 104.9(13)
C53 C52 H52A 110.8
C51 C52 H52A 110.8
C53 C52 H52B 110.8
C51 C52 H52B 110.8
H52A C52 H52B 108.8
O50 C53 C52 110.0(15)
O50 C53 H53A 109.7
C52 C53 H53A 109.7
O50 C53 H53B 109.7
C52 C53 H53B 109.7
H53A C53 H53B 108.2
C53 O50 C50 104.6(15)
O50A C50A C51A 107.8(14)
O50A C50A H50C 110.1
C51A C50A H50C 110.1
O50A C50A H50D 110.1
C51A C50A H50D 110.1
H50C C50A H50D 108.5
C52A C51A C50A 102.3(14)
C52A C51A H51C 111.3
C50A C51A H51C 111.3
C52A C51A H51D 111.3
C50A C51A H51D 111.3
H51C C51A H51D 109.2
C53A C52A C51A 103.9(15)
C53A C52A H52C 111.0
C51A C52A H52C 111.0
C53A C52A H52D 111.0
C51A C52A H52D 111.0
H52C C52A H52D 109.0
O50A C53A C52A 108.7(17)
O50A C53A H53C 110.0
C52A C53A H53C 110.0
O50A C53A H53D 110.0
C52A C53A H53D 110.0
H53C C53A H53D 108.3
C50A O50A C53A 103.6(16)

loop_
_geom_bond_atom_site_label_1
_geom_bond_atom_site_label_2
_geom_bond_distance
Fe1 C6 1.767(8)
Fe1 C7 1.768(8)
Fe1 C2 2.073(9)
Fe1 C3 2.098(8)
Fe1 C5 2.107(9)
Fe1 C1 2.108(8)
Fe1 C4 2.111(8)
Fe1 P1 2.258(2)
P1 C27 1.875(7)
P1 C10 1.888(8)
P1 C20 1.902(7)
O1 C6 1.155(10)
F1 B1 1.385(12)
B1 F3 1.383(11)
B1 F4 1.387(11)
B1 F2 1.398(13)
C1 C5 1.387(15)
C1 C2 1.415(15)
C1 H1 0.9500
O2 C7 1.153(10)
C2 C3 1.438(13)
C2 H2 0.9500
C3 C4 1.384(15)
C3 H3 0.9500
C4 C5 1.422(13)
C4 H4 0.9500
C5 H5 0.9500
C10 C11 1.540(10)
C10 C12 1.543(10)
C10 C13 1.551(10)
C11 H11A 0.9800
C11 H11B 0.9800
C11 H11C 0.9800
C12 H12A 0.9800
C12 H12B 0.9800
C12 H12C 0.9800
C13 H13A 0.9800
C13 H13B 0.9800
C13 H13C 0.9800
C20 C33 1.509(10)
C20 C21 1.517(10)
C20 H20 1.0000
C21 C22 1.378(10)
C21 C26 1.399(10)
C22 C23 1.389(12)
C22 H22 0.9500
C23 C24 1.392(13)
C23 H23 0.9500
C24 C25 1.382(12)
C24 H24 0.9500
C25 C26 1.402(11)
C25 H25 0.9500
C26 C27 1.521(10)
C27 C28 1.522(9)
C27 H27 1.0000
C28 C29 1.387(10)
C28 C33 1.413(11)
C29 C30 1.395(11)
C29 H29 0.9500
C30 C31 1.366(14)
C30 H30 0.9500
C31 C32 1.396(13)
C31 H31 0.9500
C32 C33 1.374(10)
C32 H32 0.9500
C40 O40 1.390(15)
C40 C41 1.597(17)
C40 H40A 0.9900
C40 H40B 0.9900
C41 C42 1.498(19)
C41 H41A 0.9900
C41 H41B 0.9900
C42 C43 1.539(17)
C42 H42A 0.9900
C42 H42B 0.9900
C43 O40 1.429(16)
C43 H43A 0.9900
C43 H43B 0.9900
C40A O40A 1.42(2)
C40A C41A 1.59(2)
C40A H40C 0.9900
C40A H40D 0.9900
C41A C42A 1.52(2)
C41A H41C 0.9900
C41A H41D 0.9900
C42A C43A 1.51(2)
C42A H42C 0.9900
C42A H42D 0.9900
C43A O40A 1.43(2)
C43A H43C 0.9900
C43A H43D 0.9900
C50 O50 1.426(19)
C50 C51 1.58(2)
C50 H50A 0.9900
C50 H50B 0.9900
C51 C52 1.52(2)
C51 H51A 0.9900
C51 H51B 0.9900
C52 C53 1.488(19)
C52 H52A 0.9900
C52 H52B 0.9900
C53 O50 1.413(19)
C53 H53A 0.9900
C53 H53B 0.9900
C50A O50A 1.406(19)
C50A C51A 1.58(2)
C50A H50C 0.9900
C50A H50D 0.9900
C51A C52A 1.53(2)
C51A H51C 0.9900
C51A H51D 0.9900
C52A C53A 1.50(2)
C52A H52C 0.9900
C52A H52D 0.9900
C53A O50A 1.42(2)
C53A H53C 0.9900
C53A H53D 0.9900
